data_1516603
loop_
_publ_author_name
'Brown, Alec N.'
'Zakharov, Lev N.'
'Mikulas, Tanya'
'Dixon, David A.'
'Liu, Shih-Yuan'

_publ_section_title
;
 Rhodium-Catalyzed B-H Activation of 1,2-Azaborines: Synthesis and
 Characterization of BN Isosteres of Stilbenes.
;
_journal_issue 12
_journal_name_full 'Organic letters'
_journal_page_first 3340
_journal_page_last 3343
_journal_paper_doi 10.1021/ol501362w
_journal_volume 16
_journal_year 2014
_chemical_formula_sum 'C20 H20 B N O'
_chemical_formula_weight 301.18
_chemical_name_systematic
;

 ?

;
_space_group_IT_number 14
_symmetry_cell_setting monoclinic
_symmetry_space_group_name_Hall '-P 2ybc'
_symmetry_space_group_name_H-M 'P 1 21/c 1'
_atom_sites_solution_hydrogens difmap
_atom_sites_solution_primary direct
_atom_sites_solution_secondary difmap
_audit_creation_method SHELXLTL
_cell_angle_alpha 90.00
_cell_angle_beta 103.943(3)
_cell_angle_gamma 90.00
_cell_formula_units_Z 4
_cell_length_a 23.009(4)
_cell_length_b 5.4564(10)
_cell_length_c 13.699(3)
_cell_measurement_reflns_used 4679
_cell_measurement_temperature 173(2)
_cell_measurement_theta_max 26.86
_cell_measurement_theta_min 2.74
_cell_volume 1669.2(6)
_computing_cell_refinement 'Bruker SAINT'
_computing_data_collection 'Bruker SMART'
_computing_data_reduction 'Bruker SAINT'
_computing_molecular_graphics 'Bruker SHELXTL'
_computing_publication_material 'Bruker SHELXTL'
_computing_structure_refinement 'Bruker SHELXTL'
_computing_structure_solution 'Bruker SHELXTL'
_diffrn_ambient_temperature 173(2)
_diffrn_measured_fraction_theta_full 1.000
_diffrn_measured_fraction_theta_max 1.000
_diffrn_measurement_device_type 'Bruker Apex CCD area detector'
_diffrn_measurement_method 'phi and omega scans'
_diffrn_radiation_monochromator graphite
_diffrn_radiation_source 'fine-focus sealed tube'
_diffrn_radiation_type MoK\a
_diffrn_radiation_wavelength 0.71073
_diffrn_reflns_av_R_equivalents 0.0200
_diffrn_reflns_av_sigmaI/netI 0.0145
_diffrn_reflns_limit_h_max 27
_diffrn_reflns_limit_h_min -27
_diffrn_reflns_limit_k_max 6
_diffrn_reflns_limit_k_min -6
_diffrn_reflns_limit_l_max 16
_diffrn_reflns_limit_l_min -16
_diffrn_reflns_number 15265
_diffrn_reflns_theta_full 25.00
_diffrn_reflns_theta_max 25.00
_diffrn_reflns_theta_min 0.91
_exptl_absorpt_coefficient_mu 0.072
_exptl_absorpt_correction_T_max 0.9907
_exptl_absorpt_correction_T_min 0.9836
_exptl_absorpt_correction_type multi-scan
_exptl_absorpt_process_details SADABS
_exptl_crystal_colour colorless
_exptl_crystal_density_diffrn 1.198
_exptl_crystal_density_method 'not measured'
_exptl_crystal_description block
_exptl_crystal_F_000 640
_exptl_crystal_size_max 0.23
_exptl_crystal_size_mid 0.17
_exptl_crystal_size_min 0.13
_refine_diff_density_max 0.154
_refine_diff_density_min -0.150
_refine_diff_density_rms 0.030
_refine_ls_extinction_method none
_refine_ls_goodness_of_fit_ref 1.026
_refine_ls_hydrogen_treatment refall
_refine_ls_matrix_type full
_refine_ls_number_parameters 288
_refine_ls_number_reflns 2959
_refine_ls_number_restraints 0
_refine_ls_restrained_S_all 1.026
_refine_ls_R_factor_all 0.0418
_refine_ls_R_factor_gt 0.0345
_refine_ls_shift/su_max 0.001
_refine_ls_shift/su_mean 0.000
_refine_ls_structure_factor_coef Fsqd
_refine_ls_weighting_details 'calc w=1/[\s^2^(Fo^2^)+(0.0693P)^2^+0.2764P] where P=(Fo^2^+2Fc^2^)/3'
_refine_ls_weighting_scheme calc
_refine_ls_wR_factor_gt 0.0994
_refine_ls_wR_factor_ref 0.1152
_reflns_number_gt 2522
_reflns_number_total 2959
_reflns_threshold_expression >2sigma(I)
_cod_data_source_file ol501362w_si_002.cif
_cod_data_source_block liu79a
_cod_depositor_comments
;
The following automatic conversions were performed:

'_symmetry_cell_setting' value 'Monoclinic' changed to 'monoclinic'
according to
/usr/data/users/saulius/crontab/automatic-downloads/rss-feeds/ACS/lib/dictionaries/cif_core.dic
dictionary named 'cif_core.dic' version 2.4.2 from 2011-04-26.

Automatic conversion script
Id: cif_fix_values 2281 2013-09-26 08:29:07Z andrius 

 Adding full bibliography for 1516603.cif.
;
_cod_original_cell_volume 1669.2(5)
_cod_original_sg_symbol_H-M P2(1)/c
_cod_database_code 1516603

loop_
_symmetry_equiv_pos_as_xyz
'x, y, z'
'-x, y+1/2, -z+1/2'
'-x, -y, -z'
'x, -y-1/2, z-1/2'

loop_
_atom_site_label
_atom_site_type_symbol
_atom_site_fract_x
_atom_site_fract_y
_atom_site_fract_z
_atom_site_U_iso_or_equiv
_atom_site_adp_type
_atom_site_occupancy
_atom_site_symmetry_multiplicity
_atom_site_calc_flag
O1 O 0.44903(4) 0.44008(16) 1.36881(6) 0.0386(3) Uani 1 1 d
N1 N 0.20033(5) 0.7028(2) 0.75147(8) 0.0407(3) Uani 1 1 d
B1 B 0.25174(7) 0.5563(3) 0.79740(12) 0.0384(4) Uani 1 1 d
C1 C 0.16741(7) 0.6554(3) 0.65587(11) 0.0521(4) Uani 1 1 d
C2 C 0.18137(7) 0.4744(3) 0.59857(11) 0.0547(4) Uani 1 1 d
C3 C 0.23218(7) 0.3262(3) 0.63512(11) 0.0487(4) Uani 1 1 d
C4 C 0.26691(6) 0.3598(3) 0.72933(11) 0.0438(4) Uani 1 1 d
C5 C 0.17822(6) 0.9100(3) 0.80130(12) 0.0426(3) Uani 1 1 d
C6 C 0.12204(6) 0.8543(2) 0.83502(9) 0.0380(3) Uani 1 1 d
C7 C 0.07502(6) 1.0185(3) 0.81478(11) 0.0467(4) Uani 1 1 d
C8 C 0.02427(8) 0.9803(4) 0.84978(14) 0.0626(5) Uani 1 1 d
C9 C 0.02040(9) 0.7748(4) 0.90558(14) 0.0703(6) Uani 1 1 d
C10 C 0.06683(10) 0.6065(4) 0.92526(13) 0.0651(5) Uani 1 1 d
C11 C 0.11726(8) 0.6447(3) 0.88994(11) 0.0510(4) Uani 1 1 d
C12 C 0.28577(6) 0.5941(3) 0.90903(11) 0.0412(3) Uani 1 1 d
C13 C 0.32808(6) 0.4422(3) 0.95854(10) 0.0369(3) Uani 1 1 d
C14 C 0.36059(5) 0.4480(2) 1.06459(10) 0.0338(3) Uani 1 1 d
C15 C 0.35244(6) 0.6310(2) 1.13198(10) 0.0359(3) Uani 1 1 d
C16 C 0.38252(6) 0.6236(2) 1.23182(10) 0.0353(3) Uani 1 1 d
C17 C 0.42200(5) 0.4323(2) 1.26819(9) 0.0322(3) Uani 1 1 d
C18 C 0.43127(6) 0.2506(2) 1.20320(10) 0.0343(3) Uani 1 1 d
C19 C 0.40059(6) 0.2607(2) 1.10288(10) 0.0354(3) Uani 1 1 d
C20 C 0.48706(7) 0.2386(3) 1.40869(11) 0.0424(3) Uani 1 1 d
H1 H 0.1329(7) 0.770(3) 0.6304(13) 0.062(5) Uiso 1 1 d
H2 H 0.1553(7) 0.449(3) 0.5310(14) 0.063(5) Uiso 1 1 d
H3 H 0.2410(7) 0.195(3) 0.5925(13) 0.060(5) Uiso 1 1 d
H4 H 0.3003(7) 0.251(3) 0.7506(12) 0.053(4) Uiso 1 1 d
H5A H 0.2102(6) 0.957(3) 0.8608(11) 0.043(4) Uiso 1 1 d
H5B H 0.1704(6) 1.049(3) 0.7548(11) 0.047(4) Uiso 1 1 d
H7 H 0.0789(7) 1.165(3) 0.7758(12) 0.056(5) Uiso 1 1 d
H8 H -0.0093(9) 1.098(4) 0.8360(15) 0.079(6) Uiso 1 1 d
H9 H -0.0135(9) 0.749(4) 0.9301(15) 0.082(6) Uiso 1 1 d
H10 H 0.0659(8) 0.462(4) 0.9639(14) 0.069(5) Uiso 1 1 d
H11 H 0.1498(7) 0.520(4) 0.9039(12) 0.063(5) Uiso 1 1 d
H12 H 0.2742(7) 0.733(3) 0.9485(13) 0.061(5) Uiso 1 1 d
H13 H 0.3388(7) 0.303(3) 0.9211(12) 0.051(4) Uiso 1 1 d
H15 H 0.3245(6) 0.766(3) 1.1093(11) 0.040(4) Uiso 1 1 d
H16 H 0.3763(6) 0.750(3) 1.2785(10) 0.043(4) Uiso 1 1 d
H18 H 0.4581(6) 0.118(3) 1.2273(10) 0.039(4) Uiso 1 1 d
H19 H 0.4066(6) 0.133(3) 1.0587(11) 0.040(4) Uiso 1 1 d
H20A H 0.4632(7) 0.086(3) 1.3982(12) 0.049(4) Uiso 1 1 d
H20B H 0.5216(7) 0.227(3) 1.3756(12) 0.051(4) Uiso 1 1 d
H20C H 0.5040(7) 0.276(3) 1.4796(13) 0.054(4) Uiso 1 1 d

loop_
_atom_site_aniso_label
_atom_site_aniso_U_11
_atom_site_aniso_U_22
_atom_site_aniso_U_33
_atom_site_aniso_U_23
_atom_site_aniso_U_13
_atom_site_aniso_U_12
O1 0.0431(5) 0.0377(5) 0.0325(5) 0.0003(4) 0.0045(4) 0.0059(4)
N1 0.0385(6) 0.0459(7) 0.0355(6) 0.0056(5) 0.0049(5) 0.0006(5)
B1 0.0327(8) 0.0442(9) 0.0387(8) 0.0075(7) 0.0091(6) -0.0040(6)
C1 0.0494(9) 0.0638(10) 0.0382(8) 0.0084(7) 0.0008(7) 0.0065(8)
C2 0.0559(9) 0.0739(11) 0.0311(7) 0.0024(7) 0.0040(7) -0.0007(8)
C3 0.0489(8) 0.0610(10) 0.0397(8) -0.0042(7) 0.0176(7) -0.0060(7)
C4 0.0369(7) 0.0541(9) 0.0419(8) 0.0009(7) 0.0124(6) -0.0003(7)
C5 0.0404(8) 0.0383(7) 0.0458(8) 0.0073(6) 0.0038(6) 0.0017(6)
C6 0.0433(7) 0.0380(7) 0.0295(6) -0.0024(5) 0.0027(5) -0.0040(6)
C7 0.0473(8) 0.0457(8) 0.0452(8) -0.0037(7) 0.0072(7) 0.0002(7)
C8 0.0520(10) 0.0698(12) 0.0699(11) -0.0182(10) 0.0223(8) -0.0048(9)
C9 0.0728(12) 0.0854(14) 0.0643(11) -0.0290(10) 0.0393(10) -0.0316(11)
C10 0.0935(14) 0.0578(11) 0.0504(10) -0.0050(8) 0.0297(10) -0.0273(10)
C11 0.0656(10) 0.0441(9) 0.0425(8) 0.0030(7) 0.0112(7) -0.0076(8)
C12 0.0371(7) 0.0448(8) 0.0404(8) 0.0000(6) 0.0066(6) 0.0024(6)
C13 0.0348(7) 0.0394(7) 0.0364(7) 0.0001(6) 0.0084(6) -0.0018(6)
C14 0.0304(6) 0.0338(7) 0.0369(7) 0.0015(5) 0.0074(5) -0.0012(5)
C15 0.0334(7) 0.0314(7) 0.0415(7) 0.0028(5) 0.0063(6) 0.0033(5)
C16 0.0368(7) 0.0304(7) 0.0391(7) -0.0024(6) 0.0098(6) 0.0011(5)
C17 0.0300(6) 0.0327(7) 0.0337(7) 0.0013(5) 0.0073(5) -0.0028(5)
C18 0.0334(7) 0.0308(7) 0.0383(7) 0.0026(5) 0.0075(5) 0.0038(5)
C19 0.0367(7) 0.0331(7) 0.0373(7) -0.0021(6) 0.0105(5) 0.0017(5)
C20 0.0473(8) 0.0413(8) 0.0356(8) 0.0046(6) 0.0039(6) 0.0059(7)

loop_
_atom_type_symbol
_atom_type_description
_atom_type_scat_dispersion_real
_atom_type_scat_dispersion_imag
_atom_type_scat_source
C C 0.0033 0.0016 'International Tables Vol C Tables 4.2.6.8 and 6.1.1.4'
H H 0.0000 0.0000 'International Tables Vol C Tables 4.2.6.8 and 6.1.1.4'
B B 0.0013 0.0007 'International Tables Vol C Tables 4.2.6.8 and 6.1.1.4'
N N 0.0061 0.0033 'International Tables Vol C Tables 4.2.6.8 and 6.1.1.4'
O O 0.0106 0.0060 'International Tables Vol C Tables 4.2.6.8 and 6.1.1.4'

loop_
_geom_angle_atom_site_label_1
_geom_angle_atom_site_label_2
_geom_angle_atom_site_label_3
_geom_angle
C17 O1 C20 116.66(10)
C1 N1 B1 121.31(13)
C1 N1 C5 114.47(12)
B1 N1 C5 124.22(12)
N1 B1 C4 114.22(13)
N1 B1 C12 121.46(13)
C4 B1 C12 124.26(13)
C2 C1 N1 122.70(14)
C2 C1 H1 122.2(10)
N1 C1 H1 115.1(10)
C1 C2 C3 120.46(14)
C1 C2 H2 118.3(10)
C3 C2 H2 121.3(10)
C4 C3 C2 120.53(15)
C4 C3 H3 120.6(10)
C2 C3 H3 118.9(10)
C3 C4 B1 120.71(14)
C3 C4 H4 116.8(10)
B1 C4 H4 122.4(10)
N1 C5 C6 113.90(12)
N1 C5 H5A 107.9(8)
C6 C5 H5A 108.8(8)
N1 C5 H5B 108.9(9)
C6 C5 H5B 108.6(9)
H5A C5 H5B 108.6(12)
C7 C6 C11 118.89(14)
C7 C6 C5 119.79(13)
C11 C6 C5 121.27(13)
C6 C7 C8 121.32(16)
C6 C7 H7 118.0(10)
C8 C7 H7 120.7(10)
C9 C8 C7 119.37(18)
C9 C8 H8 119.1(12)
C7 C8 H8 121.5(12)
C8 C9 C10 119.99(17)
C8 C9 H9 119.9(13)
C10 C9 H9 120.1(13)
C11 C10 C9 120.49(18)
C11 C10 H10 117.1(11)
C9 C10 H10 122.4(11)
C10 C11 C6 119.91(17)
C10 C11 H11 119.2(10)
C6 C11 H11 120.9(10)
C13 C12 B1 123.43(14)
C13 C12 H12 116.9(10)
B1 C12 H12 119.6(10)
C12 C13 C14 128.80(13)
C12 C13 H13 117.4(9)
C14 C13 H13 113.8(9)
C19 C14 C15 117.14(12)
C19 C14 C13 119.42(12)
C15 C14 C13 123.42(12)
C16 C15 C14 121.19(12)
C16 C15 H15 118.3(8)
C14 C15 H15 120.5(8)
C15 C16 C17 120.36(12)
C15 C16 H16 120.8(8)
C17 C16 H16 118.8(8)
O1 C17 C18 124.53(11)
O1 C17 C16 115.81(11)
C18 C17 C16 119.66(12)
C17 C18 C19 119.25(12)
C17 C18 H18 120.5(8)
C19 C18 H18 120.3(8)
C18 C19 C14 122.40(12)
C18 C19 H19 118.9(8)
C14 C19 H19 118.7(9)
O1 C20 H20A 109.0(9)
O1 C20 H20B 110.6(9)
H20A C20 H20B 110.7(13)
O1 C20 H20C 106.4(10)
H20A C20 H20C 113.2(13)
H20B C20 H20C 107.0(13)

loop_
_geom_bond_atom_site_label_1
_geom_bond_atom_site_label_2
_geom_bond_distance
O1 C17 1.3694(15)
O1 C20 1.4292(16)
N1 C1 1.3703(18)
N1 B1 1.4405(19)
N1 C5 1.4735(19)
B1 C4 1.516(2)
B1 C12 1.555(2)
C1 C2 1.348(2)
C1 H1 1.005(17)
C2 C3 1.410(2)
C2 H2 0.983(18)
C3 C4 1.357(2)
C3 H3 0.975(18)
C4 H4 0.957(16)
C5 C6 1.505(2)
C5 H5A 0.991(15)
C5 H5B 0.980(16)
C6 C7 1.380(2)
C6 C11 1.388(2)
C7 C8 1.381(2)
C7 H7 0.976(17)
C8 C9 1.372(3)
C8 H8 0.99(2)
C9 C10 1.385(3)
C9 H9 0.93(2)
C10 C11 1.376(2)
C10 H10 0.95(2)
C11 H11 0.996(18)
C12 C13 1.333(2)
C12 H12 1.004(18)
C13 C14 1.4655(18)
C13 H13 0.981(16)
C14 C19 1.3907(18)
C14 C15 1.4028(18)
C15 C16 1.3766(19)
C15 H15 0.976(15)
C16 C17 1.3944(18)
C16 H16 0.975(15)
C17 C18 1.3833(18)
C18 C19 1.3866(18)
C18 H18 0.956(14)
C19 H19 0.953(15)
C20 H20A 0.990(16)
C20 H20B 1.006(16)
C20 H20C 0.976(17)

loop_
_geom_torsion_atom_site_label_1
_geom_torsion_atom_site_label_2
_geom_torsion_atom_site_label_3
_geom_torsion_atom_site_label_4
_geom_torsion
C1 N1 B1 C4 2.89(19)
C5 N1 B1 C4 -177.76(12)
C1 N1 B1 C12 -174.40(13)
C5 N1 B1 C12 5.0(2)
B1 N1 C1 C2 -1.3(2)
C5 N1 C1 C2 179.33(15)
N1 C1 C2 C3 -1.1(3)
C1 C2 C3 C4 1.6(2)
C2 C3 C4 B1 0.2(2)
N1 B1 C4 C3 -2.4(2)
C12 B1 C4 C3 174.81(13)
C1 N1 C5 C6 73.91(16)
B1 N1 C5 C6 -105.47(15)
N1 C5 C6 C7 -133.41(13)
N1 C5 C6 C11 49.23(18)
C11 C6 C7 C8 1.3(2)
C5 C6 C7 C8 -176.09(14)
C6 C7 C8 C9 -0.2(2)
C7 C8 C9 C10 -0.8(3)
C8 C9 C10 C11 0.6(3)
C9 C10 C11 C6 0.6(2)
C7 C6 C11 C10 -1.6(2)
C5 C6 C11 C10 175.82(14)
N1 B1 C12 C13 170.39(13)
C4 B1 C12 C13 -6.6(2)
B1 C12 C13 C14 -175.74(12)
C12 C13 C14 C19 175.79(14)
C12 C13 C14 C15 -2.3(2)
C19 C14 C15 C16 -0.49(19)
C13 C14 C15 C16 177.65(12)
C14 C15 C16 C17 0.0(2)
C20 O1 C17 C18 -3.10(17)
C20 O1 C17 C16 176.58(11)
C15 C16 C17 O1 -179.14(11)
C15 C16 C17 C18 0.56(19)
O1 C17 C18 C19 179.09(11)
C16 C17 C18 C19 -0.58(18)
C17 C18 C19 C14 0.06(19)
C15 C14 C19 C18 0.47(19)
C13 C14 C19 C18 -177.75(11)
